data_7053880
loop_
_publ_author_name
'Hasegawa, Miki'
'Ohtsu, Hideki'
'Kodama, Daisuke'
'Kasai, Takeshi'
'Sakurai, Shoya'
'Ishii, Ayumi'
'Suzuki, Kengo'

_publ_section_title
;
 Luminescence behaviour in acetonitrile and in the solid state of a series
 of lanthanide complexes with a single helical ligand
;
_journal_issue 3
_journal_name_full 'New Journal of Chemistry'
_journal_page_first 1225
_journal_paper_doi 10.1039/c3nj00910f
_journal_volume 38
_journal_year 2014
_chemical_formula_sum 'C26 H23 F6 N9 Nd O6 P'
_chemical_formula_weight 846.74
_chemical_name_systematic
; 
 ? 
;
_space_group_IT_number 2
_symmetry_cell_setting triclinic
_symmetry_space_group_name_Hall '-P 1'
_symmetry_space_group_name_H-M 'P -1'
_atom_sites_solution_hydrogens geom
_atom_sites_solution_primary direct
_atom_sites_solution_secondary difmap
_audit_creation_method SHELXL-97
_cell_angle_alpha 112.158(2)
_cell_angle_beta 104.132(2)
_cell_angle_gamma 92.428(3)
_cell_formula_units_Z 2
_cell_length_a 8.949(2)
_cell_length_b 12.231(3)
_cell_length_c 16.394(4)
_cell_measurement_reflns_used 9979
_cell_measurement_temperature 100
_cell_measurement_theta_max 27.58
_cell_measurement_theta_min 2.37
_cell_volume 1593.4(7)
_computing_cell_refinement 'Bruker SMART'
_computing_data_collection 'Bruker SMART'
_computing_data_reduction 'Bruker SAINT'
_computing_molecular_graphics 'Bruker SHELXTL'
_computing_publication_material 'Bruker SHELXTL'
_computing_structure_refinement 'SHELXL-97 (Sheldrick, 2008)'
_computing_structure_solution 'SHELXS-97 (Sheldrick, 2008)'
_diffrn_ambient_temperature 100
_diffrn_detector_area_resol_mean 8.333
_diffrn_measured_fraction_theta_full 0.967
_diffrn_measured_fraction_theta_max 0.967
_diffrn_measurement_device_type 'CCD area detector'
_diffrn_measurement_method 'phi and omega scans'
_diffrn_radiation_monochromator graphite
_diffrn_radiation_source 'fine-focus sealed tube'
_diffrn_radiation_type MoK\a
_diffrn_radiation_wavelength 0.71073
_diffrn_reflns_av_R_equivalents 0.0230
_diffrn_reflns_av_sigmaI/netI 0.0287
_diffrn_reflns_limit_h_max 11
_diffrn_reflns_limit_h_min -11
_diffrn_reflns_limit_k_max 15
_diffrn_reflns_limit_k_min -15
_diffrn_reflns_limit_l_max 20
_diffrn_reflns_limit_l_min -21
_diffrn_reflns_number 18075
_diffrn_reflns_theta_full 27.60
_diffrn_reflns_theta_max 27.60
_diffrn_reflns_theta_min 1.40
_exptl_absorpt_coefficient_mu 1.770
_exptl_absorpt_correction_T_max 0.9655
_exptl_absorpt_correction_T_min 0.8025
_exptl_absorpt_correction_type empirical
_exptl_absorpt_process_details
; 
SADABS Sheldrick 1996 
;
_exptl_crystal_colour colorless
_exptl_crystal_density_diffrn 1.765
_exptl_crystal_density_method 'not measured'
_exptl_crystal_description block
_exptl_crystal_F_000 838
_exptl_crystal_size_max 0.13
_exptl_crystal_size_mid 0.09
_exptl_crystal_size_min 0.02
_refine_diff_density_max 2.110
_refine_diff_density_min -1.090
_refine_diff_density_rms 0.111
_refine_ls_extinction_method none
_refine_ls_goodness_of_fit_ref 1.055
_refine_ls_hydrogen_treatment constr
_refine_ls_matrix_type full
_refine_ls_number_parameters 443
_refine_ls_number_reflns 7154
_refine_ls_number_restraints 18
_refine_ls_restrained_S_all 1.131
_refine_ls_R_factor_all 0.0340
_refine_ls_R_factor_gt 0.0308
_refine_ls_shift/su_max 0.001
_refine_ls_shift/su_mean 0.000
_refine_ls_structure_factor_coef Fsqd
_refine_ls_weighting_details 'calc w=1/[\s^2^(Fo^2^)+(0.0446P)^2^+3.1662P] where P=(Fo^2^+2Fc^2^)/3'
_refine_ls_weighting_scheme calc
_refine_ls_wR_factor_gt 0.0823
_refine_ls_wR_factor_ref 0.0836
_reflns_number_gt 6626
_reflns_number_total 7154
_reflns_threshold_expression >2sigma(I)
_cod_data_source_file c3nj00910f.txt
_cod_data_source_block Nd_enbpy2_NO3_PF6
_cod_depositor_comments
;
The following automatic conversions were performed:

'_symmetry_cell_setting' value 'Triclinic' changed to 'triclinic'
according to
/usr/data/users/saulius/automatic-downloads/current/RSC/lib/dictionaries/cif_core.dic
dictionary named 'cif_core.dic' version 2.4.2 from 2011-04-26.

Automatic conversion script
Id: cif_fix_values 2281 2013-09-26 08:29:07Z andrius 
;
_cod_original_sg_symbol_H-M P-1
_cod_database_code 7053880

loop_
_symmetry_equiv_pos_as_xyz
'x, y, z'
'-x, -y, -z'

loop_
_atom_site_label
_atom_site_type_symbol
_atom_site_fract_x
_atom_site_fract_y
_atom_site_fract_z
_atom_site_U_iso_or_equiv
_atom_site_adp_type
_atom_site_occupancy
_atom_site_symmetry_multiplicity
_atom_site_calc_flag
_atom_site_refinement_flags
C1 C 0.8765(4) 0.6350(3) 0.3749(2) 0.0238(7) Uani 1 1 d .
H1 H 0.9008 0.6500 0.3264 0.029 Uiso 1 1 calc R
C2 C 0.8870(5) 0.7312(3) 0.4559(3) 0.0292(8) Uani 1 1 d .
H2 H 0.9179 0.8104 0.4633 0.035 Uiso 1 1 calc R
C3 C 0.8512(5) 0.7086(4) 0.5262(3) 0.0341(9) Uani 1 1 d .
H3 H 0.8567 0.7727 0.5827 0.041 Uiso 1 1 calc R
C4 C 0.8075(5) 0.5929(4) 0.5136(3) 0.0297(8) Uani 1 1 d .
H4 H 0.7821 0.5765 0.5612 0.036 Uiso 1 1 calc R
C5 C 0.8008(4) 0.4999(3) 0.4304(2) 0.0208(7) Uani 1 1 d .
C6 C 0.7641(4) 0.3725(3) 0.4139(2) 0.0208(7) Uani 1 1 d .
C7 C 0.7375(5) 0.3366(4) 0.4817(3) 0.0294(8) Uani 1 1 d .
H7 H 0.7336 0.3943 0.5391 0.035 Uiso 1 1 calc R
C8 C 0.7171(5) 0.2164(4) 0.4638(3) 0.0342(9) Uani 1 1 d .
H8 H 0.6993 0.1906 0.5090 0.041 Uiso 1 1 calc R
C9 C 0.7228(5) 0.1338(4) 0.3795(3) 0.0301(8) Uani 1 1 d .
H9 H 0.7124 0.0508 0.3665 0.036 Uiso 1 1 calc R
C10 C 0.7439(4) 0.1752(3) 0.3145(2) 0.0231(7) Uani 1 1 d .
C11 C 0.7480(4) 0.0928(3) 0.2232(3) 0.0241(7) Uani 1 1 d .
H11 H 0.7463 0.0100 0.2095 0.029 Uiso 1 1 calc R
C12 C 0.7615(5) 0.0493(3) 0.0719(2) 0.0255(7) Uani 1 1 d .
H12A H 0.6593 0.0332 0.0259 0.031 Uiso 1 1 calc R
H12B H 0.7887 -0.0273 0.0741 0.031 Uiso 1 1 calc R
C13 C 0.8855(4) 0.1072(3) 0.0459(2) 0.0248(7) Uani 1 1 d .
H13A H 0.9896 0.1145 0.0875 0.030 Uiso 1 1 calc R
H13B H 0.8861 0.0579 -0.0177 0.030 Uiso 1 1 calc R
C14 C 0.8547(4) 0.2595(3) -0.0105(2) 0.0217(7) Uani 1 1 d .
H14 H 0.8868 0.2094 -0.0615 0.026 Uiso 1 1 calc R
C15 C 0.8116(4) 0.3762(3) -0.0051(2) 0.0194(6) Uani 1 1 d .
C16 C 0.8321(4) 0.4202(3) -0.0688(2) 0.0232(7) Uani 1 1 d .
H16 H 0.8730 0.3753 -0.1175 0.028 Uiso 1 1 calc R
C17 C 0.7914(4) 0.5313(4) -0.0595(2) 0.0243(7) Uani 1 1 d .
H17 H 0.8071 0.5652 -0.1008 0.029 Uiso 1 1 calc R
C18 C 0.7275(4) 0.5927(3) 0.0105(2) 0.0220(7) Uani 1 1 d .
H18 H 0.6995 0.6692 0.0181 0.026 Uiso 1 1 calc R
C19 C 0.7048(4) 0.5403(3) 0.0701(2) 0.0175(6) Uani 1 1 d .
C20 C 0.6241(4) 0.5965(3) 0.1417(2) 0.0175(6) Uani 1 1 d .
C21 C 0.5673(4) 0.7042(3) 0.1540(3) 0.0230(7) Uani 1 1 d .
H21 H 0.5832 0.7467 0.1181 0.028 Uiso 1 1 calc R
C22 C 0.4876(4) 0.7483(3) 0.2190(3) 0.0265(8) Uani 1 1 d .
H22 H 0.4500 0.8224 0.2292 0.032 Uiso 1 1 calc R
C23 C 0.4628(4) 0.6841(3) 0.2690(3) 0.0251(7) Uani 1 1 d .
H23 H 0.4051 0.7115 0.3126 0.030 Uiso 1 1 calc R
C24 C 0.5242(4) 0.5783(3) 0.2540(2) 0.0206(7) Uani 1 1 d .
H24 H 0.5084 0.5345 0.2890 0.025 Uiso 1 1 calc R
C25 C 0.3616(4) 0.0560(4) 0.2068(3) 0.0286(8) Uani 1 1 d .
C26 C 0.3088(6) 0.1464(4) 0.2769(3) 0.0396(10) Uani 1 1 d .
H26A H 0.3310 0.1301 0.3324 0.059 Uiso 1 1 calc R
H26B H 0.1964 0.1446 0.2542 0.059 Uiso 1 1 calc R
H26C H 0.3635 0.2253 0.2911 0.059 Uiso 1 1 calc R
F1 F 0.2020(4) 0.8840(3) 0.2677(3) 0.0782(11) Uani 1 1 d U
F2 F -0.0396(7) 0.8788(5) 0.1869(3) 0.1054(16) Uani 1 1 d .
F3 F -0.1297(4) 0.8680(3) 0.2997(2) 0.0572(8) Uani 1 1 d .
F4 F 0.1061(5) 0.8703(5) 0.3794(3) 0.0986(14) Uani 1 1 d U
F5 F 0.0115(6) 0.7353(3) 0.2358(3) 0.0909(13) Uani 1 1 d U
F6 F 0.0475(4) 1.0174(2) 0.3263(3) 0.0675(10) Uani 1 1 d .
N1 N 0.8338(3) 0.5214(3) 0.36093(19) 0.0203(6) Uani 1 1 d .
N2 N 0.7643(3) 0.2929(3) 0.33119(19) 0.0197(6) Uani 1 1 d .
N3 N 0.7539(3) 0.1320(3) 0.1625(2) 0.0218(6) Uani 1 1 d .
N4 N 0.8490(3) 0.2260(3) 0.05334(19) 0.0204(6) Uani 1 1 d .
N5 N 0.7484(3) 0.4347(2) 0.06346(18) 0.0175(5) Uani 1 1 d .
N6 N 0.6048(3) 0.5348(2) 0.19266(19) 0.0180(5) Uani 1 1 d .
N7 N 1.1024(3) 0.4222(3) 0.26046(19) 0.0210(6) Uani 1 1 d .
N8 N 0.4214(3) 0.2564(2) 0.1208(2) 0.0197(6) Uani 1 1 d .
N9 N 0.4046(4) -0.0150(3) 0.1526(2) 0.0348(8) Uani 1 1 d .
Nd1 Nd 0.759152(19) 0.354369(15) 0.192297(11) 0.01490(6) Uani 1 1 d .
O1 O 1.0175(3) 0.4735(2) 0.21537(17) 0.0227(5) Uani 1 1 d .
O2 O 1.0351(3) 0.3309(2) 0.26378(17) 0.0225(5) Uani 1 1 d .
O3 O 1.2406(3) 0.4599(3) 0.29952(18) 0.0302(6) Uani 1 1 d .
O4 O 0.5045(3) 0.2465(2) 0.06593(16) 0.0225(5) Uani 1 1 d .
O5 O 0.4931(3) 0.3031(2) 0.20625(16) 0.0211(5) Uani 1 1 d .
O6 O 0.2810(3) 0.2235(2) 0.09314(19) 0.0270(6) Uani 1 1 d .
P1 P 0.03995(15) 0.87866(10) 0.28715(9) 0.0396(3) Uani 1 1 d .

loop_
_atom_site_aniso_label
_atom_site_aniso_U_11
_atom_site_aniso_U_22
_atom_site_aniso_U_33
_atom_site_aniso_U_23
_atom_site_aniso_U_13
_atom_site_aniso_U_12
C1 0.0243(17) 0.0253(18) 0.0211(17) 0.0077(14) 0.0081(14) 0.0021(14)
C2 0.031(2) 0.0244(18) 0.0270(19) 0.0041(15) 0.0098(16) -0.0003(15)
C3 0.042(2) 0.030(2) 0.0231(19) -0.0008(16) 0.0150(17) 0.0023(17)
C4 0.034(2) 0.036(2) 0.0179(17) 0.0077(16) 0.0103(15) 0.0028(16)
C5 0.0173(15) 0.0283(18) 0.0161(15) 0.0079(14) 0.0051(12) 0.0050(13)
C6 0.0186(16) 0.0289(18) 0.0166(16) 0.0113(14) 0.0039(12) 0.0044(13)
C7 0.033(2) 0.039(2) 0.0200(18) 0.0143(16) 0.0099(15) 0.0047(16)
C8 0.038(2) 0.045(2) 0.028(2) 0.0245(19) 0.0097(17) 0.0027(18)
C9 0.033(2) 0.032(2) 0.032(2) 0.0205(17) 0.0080(16) 0.0037(16)
C10 0.0198(16) 0.0267(18) 0.0253(18) 0.0142(15) 0.0042(14) 0.0054(14)
C11 0.0248(17) 0.0199(16) 0.0275(18) 0.0111(14) 0.0042(14) 0.0047(13)
C12 0.0324(19) 0.0179(16) 0.0223(17) 0.0041(14) 0.0063(15) 0.0077(14)
C13 0.0295(19) 0.0214(17) 0.0212(17) 0.0042(14) 0.0086(14) 0.0126(14)
C14 0.0204(16) 0.0276(18) 0.0150(15) 0.0042(13) 0.0076(13) 0.0064(13)
C15 0.0150(15) 0.0271(17) 0.0146(15) 0.0070(13) 0.0036(12) 0.0019(13)
C16 0.0192(16) 0.0332(19) 0.0169(16) 0.0093(14) 0.0059(13) 0.0022(14)
C17 0.0193(16) 0.037(2) 0.0212(17) 0.0185(16) 0.0038(13) 0.0004(14)
C18 0.0185(16) 0.0281(18) 0.0230(17) 0.0147(15) 0.0049(13) 0.0037(13)
C19 0.0139(14) 0.0221(16) 0.0157(15) 0.0081(13) 0.0022(12) 0.0013(12)
C20 0.0149(15) 0.0202(16) 0.0171(15) 0.0082(13) 0.0024(12) 0.0027(12)
C21 0.0223(17) 0.0232(17) 0.0274(18) 0.0142(15) 0.0069(14) 0.0054(13)
C22 0.0258(18) 0.0210(17) 0.0311(19) 0.0084(15) 0.0076(15) 0.0089(14)
C23 0.0232(17) 0.0269(18) 0.0253(18) 0.0077(15) 0.0104(14) 0.0090(14)
C24 0.0205(16) 0.0247(17) 0.0182(16) 0.0087(13) 0.0073(13) 0.0052(13)
C25 0.0270(19) 0.032(2) 0.033(2) 0.0216(18) 0.0071(16) 0.0026(16)
C26 0.050(3) 0.037(2) 0.050(3) 0.026(2) 0.031(2) 0.017(2)
F1 0.072(2) 0.075(2) 0.134(3) 0.064(2) 0.068(2) 0.0349(17)
F2 0.147(4) 0.133(4) 0.060(2) 0.047(3) 0.051(3) 0.055(3)
F3 0.0499(17) 0.0471(17) 0.074(2) 0.0189(16) 0.0265(16) 0.0018(13)
F4 0.079(2) 0.153(3) 0.089(2) 0.084(2) 0.0103(19) 0.018(2)
F5 0.113(3) 0.0552(19) 0.117(3) 0.0221(19) 0.072(2) 0.0211(19)
F6 0.0593(19) 0.0288(14) 0.115(3) 0.0169(17) 0.046(2) 0.0048(13)
N1 0.0209(14) 0.0233(14) 0.0158(13) 0.0069(11) 0.0051(11) 0.0039(11)
N2 0.0193(14) 0.0242(14) 0.0175(14) 0.0105(12) 0.0048(11) 0.0039(11)
N3 0.0237(15) 0.0194(14) 0.0213(14) 0.0075(12) 0.0053(12) 0.0055(11)
N4 0.0211(14) 0.0196(14) 0.0181(14) 0.0041(11) 0.0063(11) 0.0073(11)
N5 0.0175(13) 0.0201(14) 0.0145(13) 0.0068(11) 0.0041(10) 0.0023(11)
N6 0.0184(13) 0.0195(13) 0.0167(13) 0.0078(11) 0.0054(11) 0.0042(11)
N7 0.0197(14) 0.0288(15) 0.0148(13) 0.0065(12) 0.0086(11) 0.0046(12)
N8 0.0211(14) 0.0177(13) 0.0228(14) 0.0105(11) 0.0065(11) 0.0046(11)
N9 0.0384(19) 0.0348(19) 0.0304(18) 0.0128(15) 0.0089(15) 0.0021(15)
Nd1 0.01663(10) 0.01615(10) 0.01250(9) 0.00570(7) 0.00491(6) 0.00400(6)
O1 0.0242(12) 0.0256(13) 0.0207(12) 0.0106(10) 0.0086(10) 0.0038(10)
O2 0.0200(12) 0.0271(13) 0.0230(12) 0.0127(10) 0.0061(10) 0.0046(10)
O3 0.0175(12) 0.0457(17) 0.0242(13) 0.0116(12) 0.0050(10) -0.0009(11)
O4 0.0211(12) 0.0279(13) 0.0189(12) 0.0092(10) 0.0066(9) 0.0045(10)
O5 0.0210(12) 0.0247(12) 0.0186(12) 0.0099(10) 0.0054(9) 0.0036(10)
O6 0.0188(12) 0.0286(14) 0.0321(14) 0.0140(11) 0.0024(10) -0.0002(10)
P1 0.0549(7) 0.0299(5) 0.0560(7) 0.0254(5) 0.0384(6) 0.0206(5)

loop_
_atom_type_symbol
_atom_type_description
_atom_type_scat_dispersion_real
_atom_type_scat_dispersion_imag
_atom_type_scat_source
C C 0.0033 0.0016 'International Tables Vol C Tables 4.2.6.8 and 6.1.1.4'
H H 0.0000 0.0000 'International Tables Vol C Tables 4.2.6.8 and 6.1.1.4'
F F 0.0171 0.0103 'International Tables Vol C Tables 4.2.6.8 and 6.1.1.4'
N N 0.0061 0.0033 'International Tables Vol C Tables 4.2.6.8 and 6.1.1.4'
Nd Nd -0.1943 3.0179 'International Tables Vol C Tables 4.2.6.8 and 6.1.1.4'
O O 0.0106 0.0060 'International Tables Vol C Tables 4.2.6.8 and 6.1.1.4'
P P 0.1023 0.0942 'International Tables Vol C Tables 4.2.6.8 and 6.1.1.4'

loop_
_geom_angle_atom_site_label_1
_geom_angle_atom_site_label_2
_geom_angle_atom_site_label_3
_geom_angle
N1 C1 C2 123.5(3)
N1 C1 H1 118.3
C2 C1 H1 118.3
C1 C2 C3 118.0(4)
C1 C2 H2 121.0
C3 C2 H2 121.0
C4 C3 C2 119.6(4)
C4 C3 H3 120.2
C2 C3 H3 120.2
C3 C4 C5 119.5(4)
C3 C4 H4 120.3
C5 C4 H4 120.3
N1 C5 C4 121.2(3)
N1 C5 C6 116.2(3)
C4 C5 C6 122.5(3)
N2 C6 C7 121.6(3)
N2 C6 C5 115.8(3)
C7 C6 C5 122.5(3)
C8 C7 C6 119.2(4)
C8 C7 H7 120.4
C6 C7 H7 120.4
C7 C8 C9 119.4(4)
C7 C8 H8 120.3
C9 C8 H8 120.3
C8 C9 C10 118.3(4)
C8 C9 H9 120.8
C10 C9 H9 120.8
N2 C10 C9 122.8(3)
N2 C10 C11 115.9(3)
C9 C10 C11 121.3(3)
N3 C11 C10 120.0(3)
N3 C11 H11 120.0
C10 C11 H11 120.0
N3 C12 C13 107.8(3)
N3 C12 H12A 110.2
C13 C12 H12A 110.2
N3 C12 H12B 110.2
C13 C12 H12B 110.2
H12A C12 H12B 108.5
N4 C13 C12 108.0(3)
N4 C13 H13A 110.1
C12 C13 H13A 110.1
N4 C13 H13B 110.1
C12 C13 H13B 110.1
H13A C13 H13B 108.4
N4 C14 C15 119.7(3)
N4 C14 H14 120.1
C15 C14 H14 120.1
N5 C15 C16 123.1(3)
N5 C15 C14 116.0(3)
C16 C15 C14 120.8(3)
C17 C16 C15 118.2(3)
C17 C16 H16 120.9
C15 C16 H16 120.9
C18 C17 C16 119.4(3)
C18 C17 H17 120.3
C16 C17 H17 120.3
C17 C18 C19 119.1(3)
C17 C18 H18 120.5
C19 C18 H18 120.5
N5 C19 C18 122.0(3)
N5 C19 C20 116.1(3)
C18 C19 C20 121.9(3)
N6 C20 C21 121.7(3)
N6 C20 C19 116.0(3)
C21 C20 C19 122.2(3)
C22 C21 C20 119.1(3)
C22 C21 H21 120.5
C20 C21 H21 120.5
C23 C22 C21 119.6(3)
C23 C22 H22 120.2
C21 C22 H22 120.2
C22 C23 C24 118.2(3)
C22 C23 H23 120.9
C24 C23 H23 120.9
N6 C24 C23 123.4(3)
N6 C24 H24 118.3
C23 C24 H24 118.3
N9 C25 C26 179.2(5)
C1 N1 C5 118.2(3)
C1 N1 Nd1 119.2(2)
C5 N1 Nd1 121.2(2)
C6 N2 C10 118.6(3)
C6 N2 Nd1 122.2(2)
C10 N2 Nd1 118.5(2)
C11 N3 C12 119.7(3)
C11 N3 Nd1 122.5(2)
C12 N3 Nd1 117.8(2)
C14 N4 C13 119.6(3)
C14 N4 Nd1 122.2(2)
C13 N4 Nd1 118.1(2)
C19 N5 C15 118.1(3)
C19 N5 Nd1 122.5(2)
C15 N5 Nd1 118.6(2)
C24 N6 C20 118.0(3)
C24 N6 Nd1 120.0(2)
C20 N6 Nd1 121.2(2)
O3 N7 O2 121.7(3)
O3 N7 O1 121.8(3)
O2 N7 O1 116.6(3)
O6 N8 O5 121.8(3)
O6 N8 O4 121.9(3)
O5 N8 O4 116.4(3)
O5 Nd1 O2 135.23(8)
O5 Nd1 O1 160.90(8)
O2 Nd1 O1 50.48(8)
O5 Nd1 O4 50.39(8)
O2 Nd1 O4 144.37(8)
O1 Nd1 O4 139.81(8)
O5 Nd1 N4 121.24(9)
O2 Nd1 N4 76.43(9)
O1 Nd1 N4 76.73(9)
O4 Nd1 N4 75.72(9)
O5 Nd1 N3 78.74(9)
O2 Nd1 N3 73.69(9)
O1 Nd1 N3 117.76(9)
O4 Nd1 N3 74.40(9)
N4 Nd1 N3 64.17(9)
O5 Nd1 N5 112.90(8)
O2 Nd1 N5 111.63(8)
O1 Nd1 N5 67.69(8)
O4 Nd1 N5 73.82(8)
N4 Nd1 N5 62.62(9)
N3 Nd1 N5 122.83(9)
O5 Nd1 N1 89.73(8)
O2 Nd1 N1 75.89(8)
O1 Nd1 N1 73.66(8)
O4 Nd1 N1 135.72(8)
N4 Nd1 N1 148.18(9)
N3 Nd1 N1 121.33(9)
N5 Nd1 N1 114.71(9)
O5 Nd1 N2 65.83(8)
O2 Nd1 N2 70.24(8)
O1 Nd1 N2 111.70(8)
O4 Nd1 N2 107.69(8)
N4 Nd1 N2 122.57(9)
N3 Nd1 N2 62.29(9)
N5 Nd1 N2 174.73(8)
N1 Nd1 N2 60.58(9)
O5 Nd1 N6 72.73(8)
O2 Nd1 N6 136.29(8)
O1 Nd1 N6 92.56(8)
O4 Nd1 N6 78.20(8)
N4 Nd1 N6 122.15(9)
N3 Nd1 N6 149.03(9)
N5 Nd1 N6 60.82(9)
N1 Nd1 N6 70.98(9)
N2 Nd1 N6 114.28(9)
N7 O1 Nd1 95.86(18)
N7 O2 Nd1 96.26(18)
N8 O4 Nd1 95.37(18)
N8 O5 Nd1 97.67(18)
F4 P1 F6 96.4(3)
F4 P1 F1 93.9(2)
F6 P1 F1 93.13(19)
F4 P1 F3 89.2(2)
F6 P1 F3 88.80(17)
F1 P1 F3 176.1(2)
F4 P1 F5 90.4(3)
F6 P1 F5 172.1(3)
F1 P1 F5 90.5(2)
F3 P1 F5 87.2(2)
F4 P1 F2 175.8(3)
F6 P1 F2 86.8(2)
F1 P1 F2 88.7(3)
F3 P1 F2 88.1(2)
F5 P1 F2 86.2(3)

loop_
_geom_bond_atom_site_label_1
_geom_bond_atom_site_label_2
_geom_bond_distance
C1 N1 1.342(5)
C1 C2 1.382(5)
C1 H1 0.9500
C2 C3 1.385(6)
C2 H2 0.9500
C3 C4 1.376(6)
C3 H3 0.9500
C4 C5 1.393(5)
C4 H4 0.9500
C5 N1 1.356(4)
C5 C6 1.485(5)
C6 N2 1.339(4)
C6 C7 1.404(5)
C7 C8 1.381(6)
C7 H7 0.9500
C8 C9 1.386(6)
C8 H8 0.9500
C9 C10 1.388(5)
C9 H9 0.9500
C10 N2 1.354(5)
C10 C11 1.466(5)
C11 N3 1.268(5)
C11 H11 0.9500
C12 N3 1.468(4)
C12 C13 1.519(5)
C12 H12A 0.9900
C12 H12B 0.9900
C13 N4 1.468(4)
C13 H13A 0.9900
C13 H13B 0.9900
C14 N4 1.271(5)
C14 C15 1.470(5)
C14 H14 0.9500
C15 N5 1.355(4)
C15 C16 1.386(5)
C16 C17 1.385(5)
C16 H16 0.9500
C17 C18 1.383(5)
C17 H17 0.9500
C18 C19 1.400(5)
C18 H18 0.9500
C19 N5 1.339(4)
C19 C20 1.490(5)
C20 N6 1.353(4)
C20 C21 1.394(5)
C21 C22 1.381(5)
C21 H21 0.9500
C22 C23 1.378(5)
C22 H22 0.9500
C23 C24 1.386(5)
C23 H23 0.9500
C24 N6 1.341(4)
C24 H24 0.9500
C25 N9 1.141(5)
C25 C26 1.455(6)
C26 H26A 0.9800
C26 H26B 0.9800
C26 H26C 0.9800
F1 P1 1.563(3)
F2 P1 1.624(4)
F3 P1 1.587(3)
F4 P1 1.527(4)
F5 P1 1.610(4)
F6 P1 1.563(3)
N1 Nd1 2.643(3)
N2 Nd1 2.645(3)
N3 Nd1 2.571(3)
N4 Nd1 2.570(3)
N5 Nd1 2.628(3)
N6 Nd1 2.651(3)
N7 O3 1.222(4)
N7 O2 1.272(4)
N7 O1 1.278(4)
N8 O6 1.220(4)
N8 O5 1.275(4)
N8 O4 1.276(4)
Nd1 O5 2.523(2)
Nd1 O2 2.541(2)
Nd1 O1 2.546(3)
Nd1 O4 2.570(2)

loop_
_geom_torsion_atom_site_label_1
_geom_torsion_atom_site_label_2
_geom_torsion_atom_site_label_3
_geom_torsion_atom_site_label_4
_geom_torsion
N1 C1 C2 C3 -0.1(6)
C1 C2 C3 C4 0.3(6)
C2 C3 C4 C5 0.4(6)
C3 C4 C5 N1 -1.2(6)
C3 C4 C5 C6 176.2(4)
N1 C5 C6 N2 -1.5(4)
C4 C5 C6 N2 -179.0(3)
N1 C5 C6 C7 175.8(3)
C4 C5 C6 C7 -1.6(5)
N2 C6 C7 C8 2.6(6)
C5 C6 C7 C8 -174.6(4)
C6 C7 C8 C9 -0.2(6)
C7 C8 C9 C10 -2.1(6)
C8 C9 C10 N2 2.2(6)
C8 C9 C10 C11 -178.8(4)
N2 C10 C11 N3 -7.1(5)
C9 C10 C11 N3 173.9(4)
N3 C12 C13 N4 -53.7(4)
N4 C14 C15 N5 -8.3(5)
N4 C14 C15 C16 173.3(3)
N5 C15 C16 C17 2.5(5)
C14 C15 C16 C17 -179.1(3)
C15 C16 C17 C18 -2.1(5)
C16 C17 C18 C19 -0.4(5)
C17 C18 C19 N5 2.6(5)
C17 C18 C19 C20 -174.6(3)
N5 C19 C20 N6 0.4(4)
C18 C19 C20 N6 177.7(3)
N5 C19 C20 C21 -177.6(3)
C18 C19 C20 C21 -0.2(5)
N6 C20 C21 C22 -0.8(5)
C19 C20 C21 C22 177.1(3)
C20 C21 C22 C23 -1.4(5)
C21 C22 C23 C24 2.1(6)
C22 C23 C24 N6 -0.8(6)
C2 C1 N1 C5 -0.7(5)
C2 C1 N1 Nd1 166.4(3)
C4 C5 N1 C1 1.3(5)
C6 C5 N1 C1 -176.2(3)
C4 C5 N1 Nd1 -165.5(3)
C6 C5 N1 Nd1 17.0(4)
C7 C6 N2 C10 -2.5(5)
C5 C6 N2 C10 174.9(3)
C7 C6 N2 Nd1 167.8(3)
C5 C6 N2 Nd1 -14.8(4)
C9 C10 N2 C6 0.0(5)
C11 C10 N2 C6 -179.0(3)
C9 C10 N2 Nd1 -170.6(3)
C11 C10 N2 Nd1 10.3(4)
C10 C11 N3 C12 178.6(3)
C10 C11 N3 Nd1 0.0(5)
C13 C12 N3 C11 -135.0(3)
C13 C12 N3 Nd1 43.7(3)
C15 C14 N4 C13 177.3(3)
C15 C14 N4 Nd1 1.1(4)
C12 C13 N4 C14 -134.2(3)
C12 C13 N4 Nd1 42.1(3)
C18 C19 N5 C15 -2.2(5)
C20 C19 N5 C15 175.2(3)
C18 C19 N5 Nd1 167.5(2)
C20 C19 N5 Nd1 -15.1(4)
C16 C15 N5 C19 -0.4(5)
C14 C15 N5 C19 -178.8(3)
C16 C15 N5 Nd1 -170.5(3)
C14 C15 N5 Nd1 11.1(4)
C23 C24 N6 C20 -1.3(5)
C23 C24 N6 Nd1 168.7(3)
C21 C20 N6 C24 2.1(5)
C19 C20 N6 C24 -175.9(3)
C21 C20 N6 Nd1 -167.8(2)
C19 C20 N6 Nd1 14.2(4)
C14 N4 Nd1 O5 104.6(3)
C13 N4 Nd1 O5 -71.6(3)
C14 N4 Nd1 O2 -120.3(3)
C13 N4 Nd1 O2 63.4(2)
C14 N4 Nd1 O1 -68.3(3)
C13 N4 Nd1 O1 115.4(2)
C14 N4 Nd1 O4 82.1(3)
C13 N4 Nd1 O4 -94.1(2)
C14 N4 Nd1 N3 161.4(3)
C13 N4 Nd1 N3 -14.8(2)
C14 N4 Nd1 N5 3.2(3)
C13 N4 Nd1 N5 -173.1(3)
C14 N4 Nd1 N1 -90.2(3)
C13 N4 Nd1 N1 93.6(3)
C14 N4 Nd1 N2 -175.8(3)
C13 N4 Nd1 N2 8.0(3)
C14 N4 Nd1 N6 16.3(3)
C13 N4 Nd1 N6 -160.0(2)
C11 N3 Nd1 O5 -64.8(3)
C12 N3 Nd1 O5 116.6(2)
C11 N3 Nd1 O2 79.5(3)
C12 N3 Nd1 O2 -99.1(2)
C11 N3 Nd1 O1 105.0(3)
C12 N3 Nd1 O1 -73.7(3)
C11 N3 Nd1 O4 -116.5(3)
C12 N3 Nd1 O4 64.8(2)
C11 N3 Nd1 N4 162.1(3)
C12 N3 Nd1 N4 -16.6(2)
C11 N3 Nd1 N5 -174.9(3)
C12 N3 Nd1 N5 6.4(3)
C11 N3 Nd1 N1 17.9(3)
C12 N3 Nd1 N1 -160.7(2)
C11 N3 Nd1 N2 3.7(3)
C12 N3 Nd1 N2 -175.0(3)
C11 N3 Nd1 N6 -87.9(3)
C12 N3 Nd1 N6 93.4(3)
C19 N5 Nd1 O5 68.3(3)
C15 N5 Nd1 O5 -122.0(2)
C19 N5 Nd1 O2 -116.5(2)
C15 N5 Nd1 O2 53.2(2)
C19 N5 Nd1 O1 -91.0(2)
C15 N5 Nd1 O1 78.7(2)
C19 N5 Nd1 O4 100.9(2)
C15 N5 Nd1 O4 -89.5(2)
C19 N5 Nd1 N4 -177.1(3)
C15 N5 Nd1 N4 -7.5(2)
C19 N5 Nd1 N3 159.5(2)
C15 N5 Nd1 N3 -30.9(3)
C19 N5 Nd1 N1 -32.6(3)
C15 N5 Nd1 N1 137.1(2)
C19 N5 Nd1 N6 15.5(2)
C15 N5 Nd1 N6 -174.8(3)
C1 N1 Nd1 O5 -121.4(3)
C5 N1 Nd1 O5 45.3(3)
C1 N1 Nd1 O2 101.4(3)
C5 N1 Nd1 O2 -91.9(3)
C1 N1 Nd1 O1 49.0(2)
C5 N1 Nd1 O1 -144.3(3)
C1 N1 Nd1 O4 -98.1(3)
C5 N1 Nd1 O4 68.6(3)
C1 N1 Nd1 N4 71.2(3)
C5 N1 Nd1 N4 -122.1(3)
C1 N1 Nd1 N3 162.0(2)
C5 N1 Nd1 N3 -31.3(3)
C1 N1 Nd1 N5 -6.2(3)
C5 N1 Nd1 N5 160.5(2)
C1 N1 Nd1 N2 176.5(3)
C5 N1 Nd1 N2 -16.9(2)
C1 N1 Nd1 N6 -49.6(2)
C5 N1 Nd1 N6 117.1(3)
C6 N2 Nd1 O5 -88.0(3)
C10 N2 Nd1 O5 82.3(2)
C6 N2 Nd1 O2 100.9(3)
C10 N2 Nd1 O2 -88.8(2)
C6 N2 Nd1 O1 71.4(3)
C10 N2 Nd1 O1 -118.3(2)
C6 N2 Nd1 O4 -116.8(3)
C10 N2 Nd1 O4 53.5(3)
C6 N2 Nd1 N4 159.2(2)
C10 N2 Nd1 N4 -30.5(3)
C6 N2 Nd1 N3 -177.7(3)
C10 N2 Nd1 N3 -7.3(2)
C6 N2 Nd1 N1 16.3(2)
C10 N2 Nd1 N1 -173.4(3)
C6 N2 Nd1 N6 -32.0(3)
C10 N2 Nd1 N6 138.3(2)
C24 N6 Nd1 O5 45.4(2)
C20 N6 Nd1 O5 -144.8(3)
C24 N6 Nd1 O2 -93.2(3)
C20 N6 Nd1 O2 76.5(3)
C24 N6 Nd1 O1 -122.2(2)
C20 N6 Nd1 O1 47.6(2)
C24 N6 Nd1 O4 97.3(3)
C20 N6 Nd1 O4 -92.9(2)
C24 N6 Nd1 N4 161.9(2)
C20 N6 Nd1 N4 -28.4(3)
C24 N6 Nd1 N3 69.2(3)
C20 N6 Nd1 N3 -121.1(3)
C24 N6 Nd1 N5 175.2(3)
C20 N6 Nd1 N5 -15.0(2)
C24 N6 Nd1 N1 -50.4(2)
C20 N6 Nd1 N1 119.3(3)
C24 N6 Nd1 N2 -6.9(3)
C20 N6 Nd1 N2 162.8(2)
O3 N7 O1 Nd1 -169.8(3)
O2 N7 O1 Nd1 9.1(3)
O5 Nd1 O1 N7 110.2(3)
O2 Nd1 O1 N7 -5.29(16)
O4 Nd1 O1 N7 -136.30(17)
N4 Nd1 O1 N7 -88.51(18)
N3 Nd1 O1 N7 -37.6(2)
N5 Nd1 O1 N7 -154.1(2)
N1 Nd1 O1 N7 79.70(18)
N2 Nd1 O1 N7 31.6(2)
N6 Nd1 O1 N7 149.02(18)
O3 N7 O2 Nd1 169.8(3)
O1 N7 O2 Nd1 -9.2(3)
O5 Nd1 O2 N7 -149.89(17)
O1 Nd1 O2 N7 5.31(16)
O4 Nd1 O2 N7 128.60(18)
N4 Nd1 O2 N7 89.17(19)
N3 Nd1 O2 N7 155.8(2)
N5 Nd1 O2 N7 36.4(2)
N1 Nd1 O2 N7 -74.97(18)
N2 Nd1 O2 N7 -138.4(2)
N6 Nd1 O2 N7 -33.5(2)
O6 N8 O4 Nd1 175.5(3)
O5 N8 O4 Nd1 -4.2(3)
O5 Nd1 O4 N8 2.46(16)
O2 Nd1 O4 N8 117.75(19)
O1 Nd1 O4 N8 -154.62(17)
N4 Nd1 O4 N8 157.32(19)
N3 Nd1 O4 N8 90.63(19)
N5 Nd1 O4 N8 -137.53(19)
N1 Nd1 O4 N8 -28.5(2)
N2 Nd1 O4 N8 37.19(19)
N6 Nd1 O4 N8 -74.79(18)
O6 N8 O5 Nd1 -175.4(3)
O4 N8 O5 Nd1 4.3(3)
O2 Nd1 O5 N8 -134.06(17)
O1 Nd1 O5 N8 127.3(2)
O4 Nd1 O5 N8 -2.47(16)
N4 Nd1 O5 N8 -31.3(2)
N3 Nd1 O5 N8 -81.45(18)
N5 Nd1 O5 N8 39.6(2)
N1 Nd1 O5 N8 156.48(18)
N2 Nd1 O5 N8 -146.0(2)
N6 Nd1 O5 N8 86.34(18)
